data_4073171
loop_
_publ_author_name
'Song, Li-Cheng'
'Tang, Ming-Yi'
'Mei, Shu-Zhen'
'Huang, Jin-Hua'
'Hu, Qing-Mei'

_publ_section_title
;
 The Active Site Model for Iron-Only Hydrogenases Coordinatively Bonded to
 a Metalloporphyrin Photosensitizer
;
_journal_issue 7
_journal_name_full Organometallics
_journal_page_first 1575
_journal_paper_doi 10.1021/om070133u
_journal_volume 26
_journal_year 2007
_chemical_formula_sum 'C14 H8 Fe2 N2 O7 S2'
_chemical_formula_weight 492.04
_chemical_name_systematic
; 
 ? 
;
_space_group_IT_number 15
_symmetry_cell_setting monoclinic
_symmetry_space_group_name_Hall '-C 2yc'
_symmetry_space_group_name_H-M 'C 1 2/c 1'
_atom_sites_solution_hydrogens geom
_atom_sites_solution_primary direct
_atom_sites_solution_secondary difmap
_audit_creation_method SHELXL-97
_cell_angle_alpha 90.00
_cell_angle_beta 92.606(8)
_cell_angle_gamma 90.00
_cell_formula_units_Z 8
_cell_length_a 25.027(10)
_cell_length_b 9.658(4)
_cell_length_c 14.988(7)
_cell_measurement_reflns_used 953
_cell_measurement_temperature 293(2)
_cell_measurement_theta_max 24.13
_cell_measurement_theta_min 2.62
_cell_volume 3619(3)
_computing_cell_refinement 'Bruker SMART'
_computing_data_collection 'Bruker SMART'
_computing_data_reduction 'Bruker SAINT'
_computing_molecular_graphics 'Bruker SHELXTL'
_computing_publication_material 'Bruker SHELXTL'
_computing_structure_refinement 'SHELXL-97 (Sheldrick, 1997)'
_computing_structure_solution 'SHELXS-97 (Sheldrick, 1990)'
_diffrn_ambient_temperature 293(2)
_diffrn_measured_fraction_theta_full 0.993
_diffrn_measured_fraction_theta_max 0.993
_diffrn_measurement_device_type 'CCD area detector'
_diffrn_measurement_method 'phi and omega scans'
_diffrn_radiation_monochromator graphite
_diffrn_radiation_source 'fine-focus sealed tube'
_diffrn_radiation_type MoK\a
_diffrn_radiation_wavelength 0.71073
_diffrn_reflns_av_R_equivalents 0.0472
_diffrn_reflns_av_sigmaI/netI 0.0607
_diffrn_reflns_limit_h_max 16
_diffrn_reflns_limit_h_min -31
_diffrn_reflns_limit_k_max 11
_diffrn_reflns_limit_k_min -12
_diffrn_reflns_limit_l_max 18
_diffrn_reflns_limit_l_min -16
_diffrn_reflns_number 10066
_diffrn_reflns_theta_full 26.43
_diffrn_reflns_theta_max 26.43
_diffrn_reflns_theta_min 2.26
_exptl_absorpt_coefficient_mu 1.874
_exptl_absorpt_correction_T_max 1.000000
_exptl_absorpt_correction_T_min 0.761940
_exptl_absorpt_correction_type multi-scan
_exptl_absorpt_process_details SADABS
_exptl_crystal_density_diffrn 1.806
_exptl_crystal_density_meas ?
_exptl_crystal_density_method 'not measured'
_exptl_crystal_F_000 1968
_exptl_crystal_size_max 0.24
_exptl_crystal_size_mid 0.18
_exptl_crystal_size_min 0.12
_refine_diff_density_max 0.649
_refine_diff_density_min -0.462
_refine_diff_density_rms 0.108
_refine_ls_extinction_method none
_refine_ls_goodness_of_fit_ref 1.123
_refine_ls_hydrogen_treatment mixed
_refine_ls_matrix_type full
_refine_ls_number_parameters 244
_refine_ls_number_reflns 3692
_refine_ls_number_restraints 0
_refine_ls_restrained_S_all 1.123
_refine_ls_R_factor_all 0.0845
_refine_ls_R_factor_gt 0.0548
_refine_ls_shift/su_max 0.000
_refine_ls_shift/su_mean 0.000
_refine_ls_structure_factor_coef Fsqd
_refine_ls_weighting_details 'calc w=1/[\s^2^(Fo^2^)+(0.0392P)^2^+20.5279P] where P=(Fo^2^+2Fc^2^)/3'
_refine_ls_weighting_scheme calc
_refine_ls_wR_factor_gt 0.1230
_refine_ls_wR_factor_ref 0.1320
_reflns_number_gt 2662
_reflns_number_total 3692
_reflns_threshold_expression >2sigma(I)
_cod_data_source_file om070133usi20070210_110706.cif
_cod_data_source_block 040720c
_cod_depositor_comments
;
The following automatic conversions were performed:

'_symmetry_cell_setting' value 'Monoclinic' changed to 'monoclinic'
according to /home/saulius/struct/CIF-dictionaries/cif_core.dic
dictionary named 'cif_core.dic' version 2.4.1 from
2010-06-29.

'_exptl_absorpt_correction_type' value 'MULTI-SCAN'
changed to 'multi-scan' according to
/home/saulius/struct/CIF-dictionaries/cif_core.dic dictionary named
'cif_core.dic' version 2.4.1 from 2010-06-29.

Automatic conversion script
Id: cif_fix_values 1715 2011-07-08 13:25:40Z adriana 

The following automatic conversions were performed:

'_exptl_crystal_density_meas' value 'NONE' was changed to '?' - the
value is perceived as not measured.

Automatic conversion script
Id: cif_fix_values 3008 2015-01-20 13:52:24Z robertas 
;
_cod_original_sg_symbol_H-M C2/c
_cod_database_code 4073171

loop_
_symmetry_equiv_pos_as_xyz
'x, y, z'
'-x, y, -z+1/2'
'x+1/2, y+1/2, z'
'-x+1/2, y+1/2, -z+1/2'
'-x, -y, -z'
'x, -y, z-1/2'
'-x+1/2, -y+1/2, -z'
'x+1/2, -y+1/2, z-1/2'

loop_
_atom_site_label
_atom_site_type_symbol
_atom_site_fract_x
_atom_site_fract_y
_atom_site_fract_z
_atom_site_U_iso_or_equiv
_atom_site_adp_type
_atom_site_occupancy
_atom_site_symmetry_multiplicity
_atom_site_calc_flag
_atom_site_refinement_flags
Fe1 Fe 0.15283(3) -0.02400(8) 0.49638(5) 0.0358(2) Uani 1 1 d .
Fe2 Fe 0.18515(3) 0.05891(8) 0.34946(5) 0.0312(2) Uani 1 1 d .
S1 S 0.17954(5) 0.19568(14) 0.46990(9) 0.0338(3) Uani 1 1 d .
S2 S 0.09910(5) 0.00593(14) 0.37337(9) 0.0339(3) Uani 1 1 d .
O1 O 0.2534(2) -0.0469(8) 0.6034(4) 0.099(2) Uani 1 1 d .
O2 O 0.1442(3) -0.3225(5) 0.4642(4) 0.0857(18) Uani 1 1 d .
O3 O 0.07763(18) -0.0238(5) 0.6406(3) 0.0536(11) Uani 1 1 d .
O4 O 0.30233(18) 0.0445(5) 0.3800(3) 0.0611(13) Uani 1 1 d .
O5 O 0.1879(2) -0.1904(5) 0.2394(4) 0.0727(15) Uani 1 1 d .
O6 O 0.1811(2) 0.2685(5) 0.2086(3) 0.0669(14) Uani 1 1 d .
C1 C 0.2150(3) -0.0411(8) 0.5620(5) 0.0576(18) Uani 1 1 d .
C2 C 0.1474(3) -0.2062(7) 0.4762(4) 0.0541(17) Uani 1 1 d .
C3 C 0.1063(2) -0.0184(6) 0.5852(4) 0.0389(13) Uani 1 1 d .
C4 C 0.2571(2) 0.0519(6) 0.3683(4) 0.0406(13) Uani 1 1 d .
C5 C 0.1869(2) -0.0934(7) 0.2816(4) 0.0443(15) Uani 1 1 d .
C6 C 0.1818(2) 0.1886(6) 0.2631(4) 0.0415(14) Uani 1 1 d .
N1 N 0.07042(17) 0.2492(5) 0.4586(3) 0.0341(10) Uani 1 1 d .
N2 N 0.0716(2) 0.5482(7) 0.7429(4) 0.0667(17) Uani 1 1 d .
O7 O -0.00443(17) 0.1969(5) 0.5302(3) 0.0579(12) Uani 1 1 d .
C7 C 0.1222(2) 0.3141(6) 0.4545(4) 0.0371(13) Uani 1 1 d .
H7A H 0.1251 0.3853 0.5002 0.044 Uiso 1 1 calc R
H7B H 0.1243 0.3595 0.3971 0.044 Uiso 1 1 calc R
C8 C 0.0562(2) 0.1582(6) 0.3851(4) 0.0405(14) Uani 1 1 d .
H8A H 0.0565 0.2113 0.3302 0.049 Uiso 1 1 calc R
H8B H 0.0198 0.1266 0.3918 0.049 Uiso 1 1 calc R
C9 C 0.0375(2) 0.2604(6) 0.5275(4) 0.0357(13) Uani 1 1 d .
C10 C 0.0636(3) 0.5892(7) 0.6597(5) 0.0572(18) Uani 1 1 d .
H10 H 0.0643 0.6840 0.6490 0.069 Uiso 1 1 calc R
C11 C 0.0543(2) 0.5030(6) 0.5867(5) 0.0447(15) Uani 1 1 d .
H11 H 0.0498 0.5392 0.5294 0.054 Uiso 1 1 calc R
C12 C 0.0518(2) 0.3611(6) 0.6014(4) 0.0377(13) Uani 1 1 d .
C13 C 0.0586(3) 0.3160(7) 0.6886(4) 0.0556(17) Uani 1 1 d .
H13 H 0.0560 0.2223 0.7021 0.067 Uiso 1 1 calc R
C14 C 0.0694(3) 0.4119(10) 0.7555(5) 0.071(2) Uani 1 1 d .
H14 H 0.0755 0.3789 0.8134 0.085 Uiso 1 1 calc R

loop_
_atom_site_aniso_label
_atom_site_aniso_U_11
_atom_site_aniso_U_22
_atom_site_aniso_U_33
_atom_site_aniso_U_23
_atom_site_aniso_U_13
_atom_site_aniso_U_12
Fe1 0.0373(5) 0.0382(5) 0.0324(5) 0.0042(3) 0.0051(3) 0.0045(3)
Fe2 0.0307(4) 0.0319(4) 0.0312(4) -0.0027(3) 0.0054(3) -0.0014(3)
S1 0.0249(6) 0.0372(7) 0.0393(8) -0.0094(6) 0.0020(5) -0.0030(6)
S2 0.0331(7) 0.0354(7) 0.0333(7) -0.0048(6) 0.0031(5) -0.0077(6)
O1 0.041(3) 0.173(7) 0.081(4) 0.040(4) -0.005(3) 0.022(4)
O2 0.124(5) 0.037(3) 0.098(4) 0.002(3) 0.027(4) 0.014(3)
O3 0.057(3) 0.060(3) 0.045(3) 0.001(2) 0.015(2) -0.001(2)
O4 0.036(3) 0.064(3) 0.083(4) -0.023(3) -0.003(2) 0.006(2)
O5 0.075(4) 0.057(3) 0.087(4) -0.037(3) 0.011(3) 0.000(3)
O6 0.077(4) 0.061(3) 0.064(3) 0.023(3) 0.012(3) 0.003(3)
C1 0.042(4) 0.073(5) 0.059(4) 0.014(4) 0.013(3) 0.017(3)
C2 0.067(5) 0.050(4) 0.046(4) 0.009(3) 0.017(3) 0.010(3)
C3 0.041(3) 0.034(3) 0.041(3) 0.003(3) -0.001(3) 0.001(2)
C4 0.040(4) 0.038(3) 0.044(3) -0.010(3) 0.008(3) 0.000(3)
C5 0.034(3) 0.055(4) 0.045(4) -0.009(3) 0.009(3) 0.001(3)
C6 0.034(3) 0.045(4) 0.045(4) 0.000(3) 0.007(3) -0.003(3)
N1 0.028(2) 0.037(3) 0.038(3) -0.007(2) 0.0009(19) 0.0013(19)
N2 0.063(4) 0.074(5) 0.063(4) -0.032(3) 0.002(3) 0.004(3)
O7 0.044(3) 0.070(3) 0.061(3) -0.014(2) 0.017(2) -0.020(2)
C7 0.030(3) 0.032(3) 0.049(4) -0.002(3) 0.005(2) -0.003(2)
C8 0.031(3) 0.050(4) 0.040(3) -0.005(3) -0.003(2) 0.004(3)
C9 0.029(3) 0.037(3) 0.041(3) -0.003(2) 0.002(2) 0.001(2)
C10 0.047(4) 0.048(4) 0.076(5) -0.021(4) 0.005(3) -0.002(3)
C11 0.031(3) 0.044(4) 0.059(4) -0.006(3) 0.003(3) 0.002(3)
C12 0.026(3) 0.043(3) 0.045(4) -0.004(3) 0.006(2) 0.007(2)
C13 0.059(4) 0.057(4) 0.052(4) -0.005(3) 0.010(3) 0.011(3)
C14 0.073(5) 0.099(7) 0.041(4) -0.022(4) -0.003(3) 0.014(5)

loop_
_atom_type_symbol
_atom_type_description
_atom_type_scat_dispersion_real
_atom_type_scat_dispersion_imag
_atom_type_scat_source
C C 0.0033 0.0016 'International Tables Vol C Tables 4.2.6.8 and 6.1.1.4'
H H 0.0000 0.0000 'International Tables Vol C Tables 4.2.6.8 and 6.1.1.4'
N N 0.0061 0.0033 'International Tables Vol C Tables 4.2.6.8 and 6.1.1.4'
O O 0.0106 0.0060 'International Tables Vol C Tables 4.2.6.8 and 6.1.1.4'
S S 0.1246 0.1234 'International Tables Vol C Tables 4.2.6.8 and 6.1.1.4'
Fe Fe 0.3463 0.8444 'International Tables Vol C Tables 4.2.6.8 and 6.1.1.4'

loop_
_geom_angle_atom_site_label_1
_geom_angle_atom_site_label_2
_geom_angle_atom_site_label_3
_geom_angle
C2 Fe1 C3 96.2(3)
C2 Fe1 C1 93.4(3)
C3 Fe1 C1 99.7(3)
C2 Fe1 S2 87.1(2)
C3 Fe1 S2 102.62(19)
C1 Fe1 S2 157.5(2)
C2 Fe1 S1 155.8(2)
C3 Fe1 S1 107.81(18)
C1 Fe1 S1 85.8(2)
S2 Fe1 S1 84.62(6)
C2 Fe1 Fe2 100.9(2)
C3 Fe1 Fe2 151.59(18)
C1 Fe1 Fe2 101.7(2)
S2 Fe1 Fe2 56.29(5)
S1 Fe1 Fe2 55.82(4)
C5 Fe2 C6 99.5(3)
C5 Fe2 C4 90.5(3)
C6 Fe2 C4 98.7(3)
C5 Fe2 S1 160.7(2)
C6 Fe2 S1 99.6(2)
C4 Fe2 S1 89.69(18)
C5 Fe2 S2 87.22(19)
C6 Fe2 S2 104.95(18)
C4 Fe2 S2 156.3(2)
S1 Fe2 S2 84.88(5)
C5 Fe2 Fe1 104.7(2)
C6 Fe2 Fe1 147.77(19)
C4 Fe2 Fe1 102.06(19)
S1 Fe2 Fe1 56.53(5)
S2 Fe2 Fe1 56.01(4)
C7 S1 Fe2 109.98(19)
C7 S1 Fe1 111.66(18)
Fe2 S1 Fe1 67.65(5)
C8 S2 Fe1 110.81(18)
C8 S2 Fe2 113.6(2)
Fe1 S2 Fe2 67.70(5)
O1 C1 Fe1 177.5(8)
O2 C2 Fe1 179.2(8)
O3 C3 Fe1 175.6(5)
O4 C4 Fe2 178.5(5)
O5 C5 Fe2 179.3(6)
O6 C6 Fe2 178.1(6)
C9 N1 C8 119.6(5)
C9 N1 C7 125.1(5)
C8 N1 C7 115.1(4)
C10 N2 C14 115.3(6)
N1 C7 S1 114.9(4)
N1 C7 H7A 108.5
S1 C7 H7A 108.5
N1 C7 H7B 108.5
S1 C7 H7B 108.5
H7A C7 H7B 107.5
N1 C8 S2 115.9(4)
N1 C8 H8A 108.3
S2 C8 H8A 108.3
N1 C8 H8B 108.3
S2 C8 H8B 108.3
H8A C8 H8B 107.4
O7 C9 N1 122.7(5)
O7 C9 C12 118.5(5)
N1 C9 C12 118.7(5)
N2 C10 C11 125.5(7)
N2 C10 H10 117.3
C11 C10 H10 117.3
C10 C11 C12 118.4(6)
C10 C11 H11 120.8
C12 C11 H11 120.8
C13 C12 C11 117.1(6)
C13 C12 C9 120.5(6)
C11 C12 C9 122.1(5)
C12 C13 C14 119.1(7)
C12 C13 H13 120.4
C14 C13 H13 120.4
N2 C14 C13 124.5(7)
N2 C14 H14 117.7
C13 C14 H14 117.7

loop_
_geom_bond_atom_site_label_1
_geom_bond_atom_site_label_2
_geom_bond_distance
Fe1 C2 1.790(7)
Fe1 C3 1.808(6)
Fe1 C1 1.811(7)
Fe1 S2 2.2508(17)
Fe1 S1 2.2650(18)
Fe1 Fe2 2.5114(14)
Fe2 C5 1.791(7)
Fe2 C6 1.800(7)
Fe2 C4 1.812(6)
Fe2 S1 2.2465(17)
Fe2 S2 2.2581(17)
S1 C7 1.842(5)
S2 C8 1.835(6)
O1 C1 1.119(8)
O2 C2 1.140(8)
O3 C3 1.124(7)
O4 C4 1.139(7)
O5 C5 1.131(7)
O6 C6 1.123(7)
N1 C9 1.354(7)
N1 C8 1.441(7)
N1 C7 1.443(6)
N2 C10 1.314(9)
N2 C14 1.332(10)
O7 C9 1.218(6)
C7 H7A 0.9700
C7 H7B 0.9700
C8 H8A 0.9700
C8 H8B 0.9700
C9 C12 1.505(8)
C10 C11 1.386(9)
C10 H10 0.9300
C11 C12 1.389(8)
C11 H11 0.9300
C12 C13 1.381(8)
C13 C14 1.383(9)
C13 H13 0.9300
C14 H14 0.9300

loop_
_geom_torsion_atom_site_label_1
_geom_torsion_atom_site_label_2
_geom_torsion_atom_site_label_3
_geom_torsion_atom_site_label_4
_geom_torsion
C2 Fe1 Fe2 C5 2.7(3)
C3 Fe1 Fe2 C5 -123.3(4)
C1 Fe1 Fe2 C5 98.5(3)
S2 Fe1 Fe2 C5 -76.3(2)
S1 Fe1 Fe2 C5 175.2(2)
C2 Fe1 Fe2 C6 139.9(4)
C3 Fe1 Fe2 C6 13.9(5)
C1 Fe1 Fe2 C6 -124.3(4)
S2 Fe1 Fe2 C6 60.9(4)
S1 Fe1 Fe2 C6 -47.5(4)
C2 Fe1 Fe2 C4 -91.0(3)
C3 Fe1 Fe2 C4 142.9(4)
C1 Fe1 Fe2 C4 4.8(3)
S2 Fe1 Fe2 C4 -170.04(19)
S1 Fe1 Fe2 C4 81.50(19)
C2 Fe1 Fe2 S1 -172.5(2)
C3 Fe1 Fe2 S1 61.4(4)
C1 Fe1 Fe2 S1 -76.7(2)
S2 Fe1 Fe2 S1 108.47(6)
C2 Fe1 Fe2 S2 79.0(2)
C3 Fe1 Fe2 S2 -47.1(4)
C1 Fe1 Fe2 S2 174.8(2)
S1 Fe1 Fe2 S2 -108.47(6)
C5 Fe2 S1 C7 -120.0(6)
C6 Fe2 S1 C7 50.5(3)
C4 Fe2 S1 C7 149.3(3)
S2 Fe2 S1 C7 -53.82(19)
Fe1 Fe2 S1 C7 -105.97(19)
C5 Fe2 S1 Fe1 -14.1(6)
C6 Fe2 S1 Fe1 156.48(18)
C4 Fe2 S1 Fe1 -104.7(2)
S2 Fe2 S1 Fe1 52.15(5)
C2 Fe1 S1 C7 121.7(6)
C3 Fe1 S1 C7 -50.4(3)
C1 Fe1 S1 C7 -149.3(3)
S2 Fe1 S1 C7 51.1(2)
Fe2 Fe1 S1 C7 103.5(2)
C2 Fe1 S1 Fe2 18.2(6)
C3 Fe1 S1 Fe2 -153.97(19)
C1 Fe1 S1 Fe2 107.1(2)
S2 Fe1 S1 Fe2 -52.42(5)
C2 Fe1 S2 C8 146.9(3)
C3 Fe1 S2 C8 51.2(3)
C1 Fe1 S2 C8 -121.2(7)
S1 Fe1 S2 C8 -55.9(2)
Fe2 Fe1 S2 C8 -107.9(2)
C2 Fe1 S2 Fe2 -105.2(2)
C3 Fe1 S2 Fe2 159.09(19)
C1 Fe1 S2 Fe2 -13.3(6)
S1 Fe1 S2 Fe2 52.02(5)
C5 Fe2 S2 C8 -146.3(3)
C6 Fe2 S2 C8 -47.3(3)
C4 Fe2 S2 C8 128.7(5)
S1 Fe2 S2 C8 51.3(2)
Fe1 Fe2 S2 C8 103.9(2)
C5 Fe2 S2 Fe1 109.8(2)
C6 Fe2 S2 Fe1 -151.2(2)
C4 Fe2 S2 Fe1 24.9(5)
S1 Fe2 S2 Fe1 -52.59(6)
C2 Fe1 C1 O1 -172(15)
C3 Fe1 C1 O1 -75(15)
S2 Fe1 C1 O1 97(15)
S1 Fe1 C1 O1 32(15)
Fe2 Fe1 C1 O1 86(15)
C3 Fe1 C2 O2 -66(58)
C1 Fe1 C2 O2 34(58)
S2 Fe1 C2 O2 -168(100)
S1 Fe1 C2 O2 122(58)
Fe2 Fe1 C2 O2 137(58)
C2 Fe1 C3 O3 14(7)
C1 Fe1 C3 O3 -81(7)
S2 Fe1 C3 O3 102(7)
S1 Fe1 C3 O3 -170(7)
Fe2 Fe1 C3 O3 141(7)
C5 Fe2 C4 O4 -30(21)
C6 Fe2 C4 O4 -129(21)
S1 Fe2 C4 O4 131(21)
S2 Fe2 C4 O4 54(21)
Fe1 Fe2 C4 O4 75(21)
C6 Fe2 C5 O5 -175(100)
C4 Fe2 C5 O5 86(43)
S1 Fe2 C5 O5 -5(43)
S2 Fe2 C5 O5 -71(43)
Fe1 Fe2 C5 O5 -17(43)
C5 Fe2 C6 O6 -66(19)
C4 Fe2 C6 O6 26(19)
S1 Fe2 C6 O6 117(19)
S2 Fe2 C6 O6 -156(19)
Fe1 Fe2 C6 O6 156(18)
C9 N1 C7 S1 106.5(5)
C8 N1 C7 S1 -68.8(6)
Fe2 S1 C7 N1 71.1(4)
Fe1 S1 C7 N1 -2.0(5)
C9 N1 C8 S2 -112.6(5)
C7 N1 C8 S2 62.9(6)
Fe1 S2 C8 N1 12.7(5)
Fe2 S2 C8 N1 -61.3(5)
C8 N1 C9 O7 -0.4(8)
C7 N1 C9 O7 -175.4(5)
C8 N1 C9 C12 -177.1(5)
C7 N1 C9 C12 7.9(8)
C14 N2 C10 C11 -1.1(10)
N2 C10 C11 C12 1.5(10)
C10 C11 C12 C13 0.3(8)
C10 C11 C12 C9 175.0(5)
O7 C9 C12 C13 61.3(8)
N1 C9 C12 C13 -121.9(6)
O7 C9 C12 C11 -113.2(7)
N1 C9 C12 C11 63.6(7)
C11 C12 C13 C14 -2.3(9)
C9 C12 C13 C14 -177.1(6)
C10 N2 C14 C13 -1.2(11)
C12 C13 C14 N2 3.0(11)
